data_1531535
loop_
_publ_author_name
'Kohlmann, H.'
'Moyer, R.O.jr.'
'Hansen, T.'
'Yvon, K.'

_publ_section_title
;
 X-ray and neutron powder diffraction study of the order-disorder
 transition in Eu2 Ir H5 and the mixed crystal compounds Eu2-x Ax IrH5 (A
 = Ca, Sr; x = 1.0, 1.5)
;
_journal_name_full 'Journal of Solid State Chemistry'
_journal_page_first 35
_journal_page_last 43
_journal_volume 174
_journal_year 2003
_chemical_formula_sum 'Ca1.5 D5.02 Eu0.5 Ir'
_chemical_name_systematic '(Eu0.5 Ca1.5) Ir D5.02'
_space_group_IT_number 139
_symmetry_space_group_name_Hall '-I 4 2'
_symmetry_space_group_name_H-M 'I 4/m m m'
_cell_angle_alpha 90
_cell_angle_beta 90
_cell_angle_gamma 90
_cell_formula_units_Z 2
_cell_length_a 5.093
_cell_length_b 5.093
_cell_length_c 7.514
_cell_volume 194.903
_citation_journal_id_ASTM JSSCBI
_cod_data_source_file Kohlmann_JSSCBI_2003_1636.cif
_cod_data_source_block D5.02Ca1.5Eu0.5Ir1
_cod_original_formula_sum 'D5.02 Ca1.5 Eu0.5 Ir1'
_cod_database_code 1531535

loop_
_symmetry_equiv_pos_as_xyz
x,y,z
-y,x,z
-x,-y,z
y,-x,z
x,-y,-z
y,x,-z
-x,y,-z
-y,-x,-z
-x,-y,-z
y,-x,-z
x,y,-z
-y,x,-z
-x,y,z
-y,-x,z
x,-y,z
y,x,z
x+1/2,y+1/2,z+1/2
-y+1/2,x+1/2,z+1/2
-x+1/2,-y+1/2,z+1/2
y+1/2,-x+1/2,z+1/2
x+1/2,-y+1/2,-z+1/2
y+1/2,x+1/2,-z+1/2
-x+1/2,y+1/2,-z+1/2
-y+1/2,-x+1/2,-z+1/2
-x+1/2,-y+1/2,-z+1/2
y+1/2,-x+1/2,-z+1/2
x+1/2,y+1/2,-z+1/2
-y+1/2,x+1/2,-z+1/2
-x+1/2,y+1/2,z+1/2
-y+1/2,-x+1/2,z+1/2
x+1/2,-y+1/2,z+1/2
y+1/2,x+1/2,z+1/2

loop_
_atom_site_label
_atom_site_type_symbol
_atom_site_fract_x
_atom_site_fract_y
_atom_site_fract_z
_atom_site_occupancy
_atom_site_U_iso_or_equiv
Eu1 Eu 0 0.5 0.25 0.25 0.0
D1 D 0.2339 0.2339 0 1 0.0
Ir1 Ir 0 0 0 1 0.0
D2 D 0 0 0.241 0.512 0.0
Ca1 Ca 0 0.5 0.25 0.75 0.0
